data_7052536
loop_
_publ_author_name
'Dom\'inguez, Oscar'
'Rodr\'iguez-Molina, Braulio'
'Rodr\'iguez, Mario'
'Ariza, Armando'
'Farf\'an, Norberto'
'Santillan, Rosa'

_publ_section_title
;
 X-Ray crystallographic and spectroscopic properties of eight Schiff
 bases as evidence of the proton transfer reaction. Role of the
 intermolecular hydrogen bond
;
_journal_issue 1
_journal_name_full 'New Journal of Chemistry'
_journal_page_first 156
_journal_paper_doi 10.1039/c0nj00179a
_journal_volume 35
_journal_year 2011
_chemical_absolute_configuration rm
_chemical_formula_moiety 'C16 H16 N2 O4'
_chemical_formula_sum 'C16 H16 N2 O4'
_chemical_formula_weight 300.31
_chemical_name_common
;2-(((1S,2R)-1-hydroxy-1-phenylpropan-2-ylimino)methyl)-4-
nitrophenol
;
_chemical_name_systematic
;
2-[{(1S,2R)-1-hydroxy-1-phenylpropan-2-ylimino}methyl]-4-nitrophenol
;
_space_group_IT_number 1
_symmetry_cell_setting triclinic
_symmetry_Int_Tables_number 1
_symmetry_space_group_name_Hall 'P 1'
_symmetry_space_group_name_H-M 'P 1'
_atom_sites_solution_hydrogens geom
_atom_sites_solution_primary direct
_atom_sites_solution_secondary difmap
_audit_conform_dict_location ftp://ftp.iucr.org/pub/cif_core.dic
_audit_conform_dict_name cif_core.dic
_audit_conform_dict_version 2.4
_audit_creation_date 2010-07-21T21:55:50-00:00
_audit_creation_method 'WinGX routine CIF_UPDATE'
_cell_angle_alpha 93.254(2)
_cell_angle_beta 100.417(2)
_cell_angle_gamma 92.940(2)
_cell_formula_units_Z 2
_cell_length_a 6.1083(2)
_cell_length_b 10.3445(4)
_cell_length_c 12.3439(5)
_cell_measurement_reflns_used 5803
_cell_measurement_temperature 293(2)
_cell_measurement_theta_max 27.485
_cell_measurement_theta_min 1.018
_cell_measurement_wavelength 0.71073
_cell_volume 764.38(5)
_computing_cell_refinement 'HKL Scalepack (Otwinowski & Minor 1997)'
_computing_data_collection 'Collect (Nonius BV, 1997-2000)'
_computing_data_reduction 'HKL Denzo and Scalepack (Otwinowski & Minor 1997)'
_computing_molecular_graphics 'Ortep-3 for Windows (Farrugia, 1997)'
_computing_publication_material 'WinGX publication routines (Farrugia, 1999)'
_computing_structure_refinement 'SHELXL-97 (Sheldrick, 2008)'
_computing_structure_solution 'SIR2004 (Giacovazzo et al, 2004)'
_diffrn_ambient_temperature 293(2)
_diffrn_detector 'CCD plate'
_diffrn_detector_area_resol_mean 9
_diffrn_measured_fraction_theta_full 0.984
_diffrn_measured_fraction_theta_max 0.984
_diffrn_measurement_device '95mm CCD camera on \k-goniostat'
_diffrn_measurement_device_type KappaCCD
_diffrn_measurement_method 'CCD rotation images, thick slices'
_diffrn_orient_matrix_type 'by Nonius Collect from scalepack cell'
_diffrn_orient_matrix_UB_11 -0.617435E-1
_diffrn_orient_matrix_UB_12 0.166736E-1
_diffrn_orient_matrix_UB_13 -0.783024E-1
_diffrn_orient_matrix_UB_21 -0.545443E-1
_diffrn_orient_matrix_UB_22 0.839541E-1
_diffrn_orient_matrix_UB_23 0.253895E-1
_diffrn_orient_matrix_UB_31 0.145015
_diffrn_orient_matrix_UB_32 0.456721E-1
_diffrn_orient_matrix_UB_33 -0.62939E-2
_diffrn_radiation_monochromator graphite
_diffrn_radiation_probe x-ray
_diffrn_radiation_type MoK\a
_diffrn_radiation_wavelength 0.71073
_diffrn_reflns_av_R_equivalents 0.0517
_diffrn_reflns_av_unetI/netI 0.0773
_diffrn_reflns_limit_h_max 7
_diffrn_reflns_limit_h_min -7
_diffrn_reflns_limit_k_max 11
_diffrn_reflns_limit_k_min -13
_diffrn_reflns_limit_l_max 15
_diffrn_reflns_limit_l_min -15
_diffrn_reflns_number 7278
_diffrn_reflns_theta_full 27.47
_diffrn_reflns_theta_max 27.47
_diffrn_reflns_theta_min 1.68
_diffrn_source 'Enraf Nonius FR590'
_exptl_absorpt_coefficient_mu 0.095
_exptl_absorpt_correction_type none
_exptl_crystal_colour yellow
_exptl_crystal_density_diffrn 1.305
_exptl_crystal_density_method 'not measured'
_exptl_crystal_description prism
_exptl_crystal_F_000 316
_exptl_crystal_size_max 0.40
_exptl_crystal_size_mid 0.30
_exptl_crystal_size_min 0.30
_refine_diff_density_max 0.254
_refine_diff_density_min -0.232
_refine_diff_density_rms 0.055
_refine_ls_abs_structure_details
;
The light-atom structure prevented a useful absolute structure parameter.
However, the chirality of the molecule is completely reliable by considering
the enantiomeric purity of the starting material,
(1S,2R)-norephedrine . The Friedel-pairs reflections were
merged in the refinement by using MERG4. Flack H D (1983), Acta Cryst. A39,
876-881.
;
_refine_ls_abs_structure_Flack -10(10)
_refine_ls_extinction_coef 0.25(5)
_refine_ls_extinction_expression Fc^*^=kFc[1+0.001xFc^2^\l^3^/sin(2\q)]^-1/4^
_refine_ls_extinction_method SHELXL
_refine_ls_goodness_of_fit_ref 1.012
_refine_ls_hydrogen_treatment mixed
_refine_ls_matrix_type full
_refine_ls_number_parameters 391
_refine_ls_number_reflns 3435
_refine_ls_number_restraints 3
_refine_ls_restrained_S_all 1.012
_refine_ls_R_factor_all 0.0886
_refine_ls_R_factor_gt 0.0613
_refine_ls_shift/su_max 0.005
_refine_ls_shift/su_mean 0.000
_refine_ls_structure_factor_coef Fsqd
_refine_ls_weighting_details 'calc w=1/[\s^2^(Fo^2^)+(0.1068P)^2^+0.0000P] where P=(Fo^2^+2Fc^2^)/3'
_refine_ls_weighting_scheme calc
_refine_ls_wR_factor_gt 0.1613
_refine_ls_wR_factor_ref 0.1787
_reflns_number_gt 2447
_reflns_number_total 3435
_reflns_threshold_expression >2\s(I)
_cod_data_source_file C0NJ00179A.TXT
_cod_data_source_block Compound6
_cod_database_code 7052536

loop_
_symmetry_equiv_pos_as_xyz
'x, y, z'

loop_
_atom_site_label
_atom_site_type_symbol
_atom_site_fract_x
_atom_site_fract_y
_atom_site_fract_z
_atom_site_U_iso_or_equiv
_atom_site_adp_type
_atom_site_occupancy
_atom_site_symmetry_multiplicity
_atom_site_calc_flag
_atom_site_refinement_flags
_atom_site_disorder_assembly
_atom_site_disorder_group
H9A H 0.703(4) 0.725(4) 0.454(3) 0.064(9) Uiso 1 1 d D . .
H9B H 1.472(9) 1.489(5) 0.740(4) 0.066(14) Uiso 1 1 d . . .
H2A H 0.884(11) 0.674(7) 0.707(6) 0.1 Uiso 1 1 d . . .
H2B H 1.436(11) 1.491(6) 0.510(6) 0.09(2) Uiso 1 1 d . . .
C2B C 1.6254(7) 1.6552(4) 0.8845(3) 0.0473(9) Uani 1 1 d . . .
C3B C 1.7464(7) 1.7573(4) 0.9587(4) 0.0534(10) Uani 1 1 d . . .
H3B H 1.8832 1.7905 0.946 0.064 Uiso 1 1 calc R . .
C4B C 1.6656(7) 1.8064(4) 1.0469(3) 0.0489(9) Uani 1 1 d . . .
H4B H 1.7477 1.8722 1.0937 0.059 Uiso 1 1 calc R . .
C5B C 1.4587(6) 1.7586(4) 1.0679(3) 0.0439(9) Uani 1 1 d . . .
C6B C 1.3351(6) 1.6618(4) 1.0004(3) 0.0427(9) Uani 1 1 d . . .
H6B H 1.1989 1.6308 1.0154 0.051 Uiso 1 1 calc R . .
C7B C 1.4136(6) 1.6093(4) 0.9086(3) 0.0425(9) Uani 1 1 d . . .
C8B C 1.2800(7) 1.5089(4) 0.8384(3) 0.0461(9) Uani 1 1 d . . .
H8B H 1.1448 1.4799 0.8558 0.055 Uiso 1 1 calc R . .
C10B C 1.2225(8) 1.3529(4) 0.6751(3) 0.0530(10) Uani 1 1 d . . .
H10B H 1.0713 1.3368 0.6896 0.064 Uiso 1 1 calc R . .
C11B C 1.2116(7) 1.4017(4) 0.5592(3) 0.0471(9) Uani 1 1 d . . .
H11B H 1.1215 1.4775 0.5521 0.057 Uiso 1 1 calc R . .
C12B C 1.1118(4) 1.2980(3) 0.4698(2) 0.0484(9) Uani 1 1 d G . .
C13B C 1.2504(4) 1.2177(3) 0.4232(3) 0.0724(14) Uani 1 1 d G . .
H13B H 1.4041 1.2277 0.4468 0.087 Uiso 1 1 calc R . .
C14B C 1.1592(5) 1.1223(3) 0.3412(3) 0.0833(17) Uani 1 1 d G . .
H14B H 1.2519 1.0686 0.31 0.1 Uiso 1 1 calc R . .
C15B C 0.9295(6) 1.1073(4) 0.3060(3) 0.0873(17) Uani 1 1 d G . .
H15B H 0.8685 1.0435 0.2511 0.105 Uiso 1 1 calc R . .
C16B C 0.7909(4) 1.1876(5) 0.3526(4) 0.098(2) Uani 1 1 d G . .
H16B H 0.6372 1.1776 0.329 0.117 Uiso 1 1 calc R . .
C17B C 0.8821(4) 1.2829(4) 0.4345(3) 0.0749(14) Uani 1 1 d G . .
H17B H 0.7894 1.3367 0.4658 0.09 Uiso 1 1 calc R . .
C18B C 1.3491(12) 1.2323(5) 0.6915(5) 0.0847(17) Uani 1 1 d . . .
H18D H 1.3762 1.2157 0.7684 0.127 Uiso 1 1 calc R . .
H18E H 1.4888 1.2443 0.667 0.127 Uiso 1 1 calc R . .
H18F H 1.263 1.16 0.6496 0.127 Uiso 1 1 calc R . .
N1B N 1.3772(6) 1.8134(3) 1.1619(3) 0.0544(9) Uani 1 1 d . . .
N9B N 1.3406(6) 1.4576(3) 0.7520(3) 0.0485(8) Uani 1 1 d . . .
O1B O 1.7017(5) 1.6082(3) 0.8028(3) 0.0637(9) Uani 1 1 d . . .
O2B O 1.4354(5) 1.4400(3) 0.5536(3) 0.0609(8) Uani 1 1 d . . .
O3B O 1.1932(6) 1.7747(3) 1.1777(3) 0.0693(9) Uani 1 1 d . . .
O4B O 1.4968(6) 1.8934(4) 1.2262(4) 0.0957(14) Uani 1 1 d . . .
C2A C 0.5348(6) 0.5592(4) 0.3168(3) 0.0445(9) Uani 1 1 d . . .
C3A C 0.4055(7) 0.4582(4) 0.2459(4) 0.0537(10) Uani 1 1 d . . .
H3A H 0.2676 0.4294 0.2603 0.064 Uiso 1 1 calc R . .
C4A C 0.4794(7) 0.4040(4) 0.1586(4) 0.0539(10) Uani 1 1 d . . .
H4A H 0.3919 0.3386 0.1135 0.065 Uiso 1 1 calc R . .
C5A C 0.6860(7) 0.4449(4) 0.1352(3) 0.0460(9) Uani 1 1 d . . .
C6A C 0.8225(6) 0.5396(4) 0.2017(3) 0.0449(9) Uani 1 1 d . . .
H6A H 0.9612 0.5644 0.186 0.054 Uiso 1 1 calc R . .
C7A C 0.7502(6) 0.5978(4) 0.2929(3) 0.0423(9) Uani 1 1 d . . .
C8A C 0.8967(6) 0.6921(4) 0.3643(3) 0.0456(9) Uani 1 1 d . . .
H8A H 1.039 0.7109 0.3501 0.055 Uiso 1 1 calc R . .
C10A C 0.9648(7) 0.8448(4) 0.5323(3) 0.0458(9) Uani 1 1 d . . .
H10A H 0.9169 0.9317 0.5163 0.055 Uiso 1 1 calc R . .
C11A C 0.8985(6) 0.8104(3) 0.6417(3) 0.0417(8) Uani 1 1 d . . .
H11A H 0.7352 0.8017 0.6299 0.05 Uiso 1 1 calc R . .
C12A C 0.9772(4) 0.9144(2) 0.73415(19) 0.0450(9) Uani 1 1 d G . .
C13A C 1.1817(4) 0.9106(3) 0.8045(2) 0.0555(10) Uani 1 1 d G . .
H13A H 1.277 0.846 0.7929 0.067 Uiso 1 1 calc R . .
C14A C 1.2437(5) 1.0033(3) 0.8922(2) 0.0707(14) Uani 1 1 d G . .
H14A H 1.3805 1.0007 0.9393 0.085 Uiso 1 1 calc R . .
C15A C 1.1013(6) 1.0998(3) 0.9096(2) 0.0859(17) Uani 1 1 d G . .
H15A H 1.1428 1.1618 0.9683 0.103 Uiso 1 1 calc R . .
C16A C 0.8969(6) 1.1037(3) 0.8393(3) 0.0895(18) Uani 1 1 d G . .
H16A H 0.8016 1.1683 0.8509 0.107 Uiso 1 1 calc R . .
C17A C 0.8348(4) 1.0110(3) 0.7515(3) 0.0691(14) Uani 1 1 d G . .
H17A H 0.698 1.0136 0.7044 0.083 Uiso 1 1 calc R . .
C18A C 1.2133(7) 0.8442(5) 0.5325(4) 0.0640(12) Uani 1 1 d . . .
H18A H 1.2626 0.759 0.5459 0.096 Uiso 1 1 calc R . .
H18B H 1.292 0.9053 0.5895 0.096 Uiso 1 1 calc R . .
H18C H 1.2424 0.868 0.4622 0.096 Uiso 1 1 calc R . .
N1A N 0.7605(6) 0.3873(4) 0.0390(3) 0.0586(10) Uani 1 1 d . . .
N9A N 0.8366(6) 0.7510(3) 0.4468(3) 0.0482(8) Uani 1 1 d D . .
O1A O 0.4618(5) 0.6144(3) 0.3983(2) 0.0566(8) Uani 1 1 d . . .
O2A O 0.9780(5) 0.6878(3) 0.6657(3) 0.0544(7) Uani 1 1 d . . .
O3A O 0.6301(6) 0.3114(4) -0.0234(3) 0.0909(13) Uani 1 1 d . . .
O4A O 0.9473(6) 0.4176(4) 0.0223(3) 0.0755(10) Uani 1 1 d . . .

loop_
_atom_site_aniso_label
_atom_site_aniso_U_11
_atom_site_aniso_U_22
_atom_site_aniso_U_33
_atom_site_aniso_U_23
_atom_site_aniso_U_13
_atom_site_aniso_U_12
C2B 0.050(2) 0.049(2) 0.044(2) 0.0046(17) 0.0104(17) -0.0028(17)
C3B 0.043(2) 0.056(3) 0.059(3) -0.003(2) 0.0108(18) -0.0070(18)
C4B 0.047(2) 0.046(2) 0.049(2) -0.0100(18) 0.0032(17) -0.0016(16)
C5B 0.0412(19) 0.045(2) 0.045(2) -0.0008(17) 0.0081(16) 0.0033(15)
C6B 0.0432(19) 0.045(2) 0.041(2) 0.0047(16) 0.0115(16) 0.0022(16)
C7B 0.0422(19) 0.046(2) 0.040(2) 0.0026(16) 0.0084(16) 0.0020(16)
C8B 0.051(2) 0.046(2) 0.043(2) 0.0037(17) 0.0128(16) -0.0030(16)
C10B 0.068(3) 0.049(2) 0.041(2) -0.0086(17) 0.0155(18) -0.0141(19)
C11B 0.051(2) 0.046(2) 0.046(2) -0.0032(17) 0.0160(17) 0.0031(17)
C12B 0.055(2) 0.048(2) 0.042(2) -0.0057(17) 0.0101(17) 0.0019(17)
C13B 0.052(2) 0.086(3) 0.078(3) -0.029(3) 0.025(2) -0.007(2)
C14B 0.079(3) 0.076(3) 0.093(4) -0.043(3) 0.031(3) -0.008(3)
C15B 0.087(4) 0.098(4) 0.067(3) -0.040(3) 0.008(3) -0.020(3)
C16B 0.056(3) 0.128(5) 0.097(4) -0.043(4) 0.002(3) -0.005(3)
C17B 0.057(3) 0.087(4) 0.076(3) -0.024(3) 0.007(2) 0.008(2)
C18B 0.132(5) 0.047(2) 0.067(3) 0.004(2) -0.001(3) -0.004(3)
N1B 0.052(2) 0.055(2) 0.056(2) -0.0094(17) 0.0131(17) 0.0004(16)
N9B 0.0544(19) 0.0489(18) 0.0436(19) -0.0020(15) 0.0175(15) -0.0090(15)
O1B 0.0671(18) 0.0684(19) 0.059(2) -0.0134(15) 0.0320(15) -0.0158(15)
O2B 0.0636(18) 0.0651(19) 0.0534(18) -0.0034(15) 0.0169(14) -0.0151(14)
O3B 0.0604(19) 0.085(2) 0.066(2) -0.0163(17) 0.0285(16) -0.0049(17)
O4B 0.084(2) 0.100(3) 0.098(3) -0.064(2) 0.034(2) -0.029(2)
C2A 0.0446(19) 0.050(2) 0.042(2) 0.0018(17) 0.0144(16) 0.0087(16)
C3A 0.0438(19) 0.063(3) 0.057(3) 0.005(2) 0.0159(18) 0.0007(18)
C4A 0.049(2) 0.056(2) 0.054(3) -0.0079(19) 0.0050(18) -0.0020(18)
C5A 0.051(2) 0.051(2) 0.036(2) -0.0065(17) 0.0088(16) 0.0072(17)
C6A 0.0416(19) 0.053(2) 0.041(2) -0.0035(17) 0.0116(16) 0.0045(17)
C7A 0.049(2) 0.044(2) 0.0340(19) -0.0047(15) 0.0106(15) 0.0034(16)
C8A 0.0451(19) 0.055(2) 0.038(2) -0.0036(17) 0.0135(16) 0.0027(17)
C10A 0.057(2) 0.0388(19) 0.042(2) -0.0070(15) 0.0151(17) 0.0017(16)
C11A 0.0427(19) 0.0402(19) 0.044(2) -0.0067(15) 0.0154(16) 0.0025(15)
C12A 0.050(2) 0.0440(19) 0.043(2) -0.0019(15) 0.0140(16) 0.0041(15)
C13A 0.056(2) 0.049(2) 0.058(3) 0.0060(19) 0.0036(19) 0.0032(18)
C14A 0.079(3) 0.066(3) 0.056(3) 0.008(2) -0.011(2) -0.014(2)
C15A 0.107(4) 0.077(3) 0.065(3) -0.031(3) 0.010(3) -0.011(3)
C16A 0.081(3) 0.094(4) 0.089(4) -0.050(3) 0.021(3) 0.013(3)
C17A 0.058(3) 0.074(3) 0.070(3) -0.034(2) 0.007(2) 0.019(2)
C18A 0.062(3) 0.070(3) 0.061(3) -0.022(2) 0.029(2) -0.017(2)
N1A 0.059(2) 0.064(2) 0.050(2) -0.0211(18) 0.0083(17) 0.0091(18)
N9A 0.0501(18) 0.0536(19) 0.0421(18) -0.0070(15) 0.0160(14) -0.0030(15)
O1A 0.0582(16) 0.0660(18) 0.0513(17) -0.0029(14) 0.0265(14) 0.0056(14)
O2A 0.0641(17) 0.0424(14) 0.0628(18) 0.0000(12) 0.0288(14) 0.0048(12)
O3A 0.078(2) 0.104(3) 0.081(3) -0.053(2) 0.011(2) -0.005(2)
O4A 0.067(2) 0.094(3) 0.065(2) -0.0275(18) 0.0253(17) -0.0019(18)

loop_
_atom_type_symbol
_atom_type_description
_atom_type_scat_dispersion_real
_atom_type_scat_dispersion_imag
_atom_type_scat_source
C C 0.0033 0 'International Tables Vol C Tables 4.2.6.8 and 6.1.1.4'
H H 0 0 'International Tables Vol C Tables 4.2.6.8 and 6.1.1.4'
N N 0.0061 0 'International Tables Vol C Tables 4.2.6.8 and 6.1.1.4'
O O 0.0106 0 'International Tables Vol C Tables 4.2.6.8 and 6.1.1.4'

loop_
_geom_angle_atom_site_label_1
_geom_angle_atom_site_label_2
_geom_angle_atom_site_label_3
_geom_angle
_geom_angle_site_symmetry_1
_geom_angle_site_symmetry_3
_geom_angle_publ_flag
O1B C2B C3B 121.7(4) . . ?
O1B C2B C7B 122.1(4) . . ?
C3B C2B C7B 116.2(4) . . ?
C4B C3B C2B 121.6(4) . . ?
C4B C3B H3B 119.2 . . ?
C2B C3B H3B 119.2 . . ?
C3B C4B C5B 120.5(4) . . ?
C3B C4B H4B 119.7 . . ?
C5B C4B H4B 119.7 . . ?
C6B C5B C4B 120.8(3) . . ?
C6B C5B N1B 120.0(3) . . ?
C4B C5B N1B 119.1(3) . . ?
C5B C6B C7B 120.0(3) . . ?
C5B C6B H6B 120 . . ?
C7B C6B H6B 120 . . ?
C6B C7B C8B 119.0(3) . . ?
C6B C7B C2B 120.8(3) . . ?
C8B C7B C2B 120.1(3) . . ?
N9B C8B C7B 122.3(4) . . ?
N9B C8B H8B 118.9 . . ?
C7B C8B H8B 118.9 . . ?
N9B C10B C18B 108.6(4) . . ?
N9B C10B C11B 105.9(3) . . ?
C18B C10B C11B 112.9(4) . . ?
N9B C10B H10B 109.8 . . ?
C18B C10B H10B 109.8 . . ?
C11B C10B H10B 109.8 . . ?
O2B C11B C12B 112.1(3) . . ?
O2B C11B C10B 104.9(3) . . ?
C12B C11B C10B 111.7(3) . . ?
O2B C11B H11B 109.3 . . ?
C12B C11B H11B 109.3 . . ?
C10B C11B H11B 109.3 . . ?
C13B C12B C17B 120 . . ?
C13B C12B C11B 119.9(2) . . ?
C17B C12B C11B 120.1(2) . . ?
C12B C13B C14B 120 . . ?
C12B C13B H13B 120 . . ?
C14B C13B H13B 120 . . ?
C15B C14B C13B 120 . . ?
C15B C14B H14B 120 . . ?
C13B C14B H14B 120 . . ?
C16B C15B C14B 120 . . ?
C16B C15B H15B 120 . . ?
C14B C15B H15B 120 . . ?
C17B C16B C15B 120 . . ?
C17B C16B H16B 120 . . ?
C15B C16B H16B 120 . . ?
C16B C17B C12B 120 . . ?
C16B C17B H17B 120 . . ?
C12B C17B H17B 120 . . ?
C10B C18B H18D 109.5 . . ?
C10B C18B H18E 109.5 . . ?
H18D C18B H18E 109.5 . . ?
C10B C18B H18F 109.5 . . ?
H18D C18B H18F 109.5 . . ?
H18E C18B H18F 109.5 . . ?
O4B N1B O3B 121.8(4) . . ?
O4B N1B C5B 119.3(3) . . ?
O3B N1B C5B 118.9(3) . . ?
C8B N9B C10B 127.6(3) . . ?
C8B N9B H9B 115(3) . . ?
C10B N9B H9B 118(3) . . ?
C11B O2B H2B 109(5) . . ?
O1A C2A C3A 121.6(4) . . ?
O1A C2A C7A 121.2(4) . . ?
C3A C2A C7A 117.2(3) . . ?
C4A C3A C2A 121.3(4) . . ?
C4A C3A H3A 119.3 . . ?
C2A C3A H3A 119.3 . . ?
C3A C4A C5A 120.6(4) . . ?
C3A C4A H4A 119.7 . . ?
C5A C4A H4A 119.7 . . ?
C6A C5A C4A 121.3(4) . . ?
C6A C5A N1A 118.9(3) . . ?
C4A C5A N1A 119.8(4) . . ?
C5A C6A C7A 119.4(3) . . ?
C5A C6A H6A 120.3 . . ?
C7A C6A H6A 120.3 . . ?
C6A C7A C8A 119.1(3) . . ?
C6A C7A C2A 120.1(3) . . ?
C8A C7A C2A 120.8(3) . . ?
N9A C8A C7A 121.6(3) . . ?
N9A C8A H8A 119.2 . . ?
C7A C8A H8A 119.2 . . ?
N9A C10A C18A 111.5(3) . . ?
N9A C10A C11A 106.2(3) . . ?
C18A C10A C11A 114.2(4) . . ?
N9A C10A H10A 108.3 . . ?
C18A C10A H10A 108.3 . . ?
C11A C10A H10A 108.3 . . ?
O2A C11A C12A 113.4(3) . . ?
O2A C11A C10A 107.3(3) . . ?
C12A C11A C10A 112.8(3) . . ?
O2A C11A H11A 107.7 . . ?
C12A C11A H11A 107.7 . . ?
C10A C11A H11A 107.7 . . ?
C13A C12A C17A 120 . . ?
C13A C12A C11A 121.4(2) . . ?
C17A C12A C11A 118.5(2) . . ?
C12A C13A C14A 120 . . ?
C12A C13A H13A 120 . . ?
C14A C13A H13A 120 . . ?
C15A C14A C13A 120 . . ?
C15A C14A H14A 120 . . ?
C13A C14A H14A 120 . . ?
C14A C15A C16A 120 . . ?
C14A C15A H15A 120 . . ?
C16A C15A H15A 120 . . ?
C17A C16A C15A 120 . . ?
C17A C16A H16A 120 . . ?
C15A C16A H16A 120 . . ?
C16A C17A C12A 120 . . ?
C16A C17A H17A 120 . . ?
C12A C17A H17A 120 . . ?
C10A C18A H18A 109.5 . . ?
C10A C18A H18B 109.5 . . ?
H18A C18A H18B 109.5 . . ?
C10A C18A H18C 109.5 . . ?
H18A C18A H18C 109.5 . . ?
H18B C18A H18C 109.5 . . ?
O3A N1A O4A 122.5(4) . . ?
O3A N1A C5A 117.8(4) . . ?
O4A N1A C5A 119.7(3) . . ?
C8A N9A C10A 129.8(3) . . ?
C8A N9A H9A 112(3) . . ?
C10A N9A H9A 118(3) . . ?
C11A O2A H2A 92(5) . . ?

loop_
_geom_bond_atom_site_label_1
_geom_bond_atom_site_label_2
_geom_bond_distance
_geom_bond_site_symmetry_2
_geom_bond_publ_flag
C2B O1B 1.268(5) . ?
C2B C3B 1.437(6) . ?
C2B C7B 1.443(5) . ?
C3B C4B 1.358(6) . ?
C3B H3B 0.93 . ?
C4B C5B 1.407(5) . ?
C4B H4B 0.93 . ?
C5B C6B 1.366(5) . ?
C5B N1B 1.442(5) . ?
C6B C7B 1.401(5) . ?
C6B H6B 0.93 . ?
C7B C8B 1.432(5) . ?
C8B N9B 1.286(5) . ?
C8B H8B 0.93 . ?
C10B N9B 1.466(5) . ?
C10B C18B 1.505(7) . ?
C10B C11B 1.536(6) . ?
C10B H10B 0.98 . ?
C11B O2B 1.418(5) . ?
C11B C12B 1.515(4) . ?
C11B H11B 0.98 . ?
C12B C13B 1.39 . ?
C12B C17B 1.39 . ?
C13B C14B 1.39 . ?
C13B H13B 0.93 . ?
C14B C15B 1.39 . ?
C14B H14B 0.93 . ?
C15B C16B 1.39 . ?
C15B H15B 0.93 . ?
C16B C17B 1.39 . ?
C16B H16B 0.93 . ?
C17B H17B 0.93 . ?
C18B H18D 0.96 . ?
C18B H18E 0.96 . ?
C18B H18F 0.96 . ?
N1B O4B 1.226(5) . ?
N1B O3B 1.226(5) . ?
N9B H9B 0.89(6) . ?
O2B H2B 0.78(7) . ?
C2A O1A 1.289(5) . ?
C2A C3A 1.430(6) . ?
C2A C7A 1.441(5) . ?
C3A C4A 1.346(6) . ?
C3A H3A 0.93 . ?
C4A C5A 1.395(6) . ?
C4A H4A 0.93 . ?
C5A C6A 1.380(5) . ?
C5A N1A 1.454(5) . ?
C6A C7A 1.398(5) . ?
C6A H6A 0.93 . ?
C7A C8A 1.434(5) . ?
C8A N9A 1.277(5) . ?
C8A H8A 0.93 . ?
C10A N9A 1.475(5) . ?
C10A C18A 1.517(6) . ?
C10A C11A 1.533(5) . ?
C10A H10A 0.98 . ?
C11A O2A 1.409(5) . ?
C11A C12A 1.517(4) . ?
C11A H11A 0.98 . ?
C12A C13A 1.39 . ?
C12A C17A 1.39 . ?
C13A C14A 1.39 . ?
C13A H13A 0.93 . ?
C14A C15A 1.39 . ?
C14A H14A 0.93 . ?
C15A C16A 1.39 . ?
C15A H15A 0.93 . ?
C16A C17A 1.39 . ?
C16A H16A 0.93 . ?
C17A H17A 0.93 . ?
C18A H18A 0.96 . ?
C18A H18B 0.96 . ?
C18A H18C 0.96 . ?
N1A O3A 1.220(5) . ?
N1A O4A 1.224(5) . ?
N9A H9A 0.866(19) . ?
O2A H2A 0.85(7) . ?

loop_
_geom_torsion_atom_site_label_1
_geom_torsion_atom_site_label_2
_geom_torsion_atom_site_label_3
_geom_torsion_atom_site_label_4
_geom_torsion
_geom_torsion_site_symmetry_1
_geom_torsion_site_symmetry_2
_geom_torsion_site_symmetry_3
_geom_torsion_site_symmetry_4
_geom_torsion_publ_flag
O1B C2B C3B C4B -179.2(4) . . . . ?
C7B C2B C3B C4B 0.5(6) . . . . ?
C2B C3B C4B C5B -0.3(7) . . . . ?
C3B C4B C5B C6B 0.1(7) . . . . ?
C3B C4B C5B N1B -179.6(4) . . . . ?
C4B C5B C6B C7B -0.3(6) . . . . ?
N1B C5B C6B C7B 179.5(3) . . . . ?
C5B C6B C7B C8B -179.3(3) . . . . ?
C5B C6B C7B C2B 0.6(6) . . . . ?
O1B C2B C7B C6B 179.0(4) . . . . ?
C3B C2B C7B C6B -0.7(5) . . . . ?
O1B C2B C7B C8B -1.1(6) . . . . ?
C3B C2B C7B C8B 179.2(4) . . . . ?
C6B C7B C8B N9B 179.1(4) . . . . ?
C2B C7B C8B N9B -0.7(6) . . . . ?
N9B C10B C11B O2B 53.0(4) . . . . ?
C18B C10B C11B O2B -65.6(4) . . . . ?
N9B C10B C11B C12B 174.7(3) . . . . ?
C18B C10B C11B C12B 56.1(5) . . . . ?
O2B C11B C12B C13B 24.4(4) . . . . ?
C10B C11B C12B C13B -93.0(4) . . . . ?
O2B C11B C12B C17B -155.6(3) . . . . ?
C10B C11B C12B C17B 87.0(4) . . . . ?
C17B C12B C13B C14B 0 . . . . ?
C11B C12B C13B C14B 180.0(3) . . . . ?
C12B C13B C14B C15B 0 . . . . ?
C13B C14B C15B C16B 0 . . . . ?
C14B C15B C16B C17B 0 . . . . ?
C15B C16B C17B C12B 0 . . . . ?
C13B C12B C17B C16B 0 . . . . ?
C11B C12B C17B C16B -180.0(3) . . . . ?
C6B C5B N1B O4B 174.8(4) . . . . ?
C4B C5B N1B O4B -5.5(6) . . . . ?
C6B C5B N1B O3B -2.4(6) . . . . ?
C4B C5B N1B O3B 177.4(4) . . . . ?
C7B C8B N9B C10B 178.5(4) . . . . ?
C18B C10B N9B C8B -108.8(5) . . . . ?
C11B C10B N9B C8B 129.7(4) . . . . ?
O1A C2A C3A C4A 177.7(4) . . . . ?
C7A C2A C3A C4A -1.8(6) . . . . ?
C2A C3A C4A C5A 0.2(7) . . . . ?
C3A C4A C5A C6A 1.5(7) . . . . ?
C3A C4A C5A N1A -178.5(4) . . . . ?
C4A C5A C6A C7A -1.5(6) . . . . ?
N1A C5A C6A C7A 178.5(3) . . . . ?
C5A C6A C7A C8A 177.4(4) . . . . ?
C5A C6A C7A C2A -0.2(6) . . . . ?
O1A C2A C7A C6A -177.8(3) . . . . ?
C3A C2A C7A C6A 1.8(6) . . . . ?
O1A C2A C7A C8A 4.7(6) . . . . ?
C3A C2A C7A C8A -175.8(4) . . . . ?
C6A C7A C8A N9A 177.9(4) . . . . ?
C2A C7A C8A N9A -4.5(6) . . . . ?
N9A C10A C11A O2A 66.6(4) . . . . ?
C18A C10A C11A O2A -56.7(4) . . . . ?
N9A C10A C11A C12A -167.8(3) . . . . ?
C18A C10A C11A C12A 69.0(4) . . . . ?
O2A C11A C12A C13A 30.5(4) . . . . ?
C10A C11A C12A C13A -91.8(4) . . . . ?
O2A C11A C12A C17A -145.9(2) . . . . ?
C10A C11A C12A C17A 91.8(3) . . . . ?
C17A C12A C13A C14A 0 . . . . ?
C11A C12A C13A C14A -176.4(3) . . . . ?
C12A C13A C14A C15A 0 . . . . ?
C13A C14A C15A C16A 0 . . . . ?
C14A C15A C16A C17A 0 . . . . ?
C15A C16A C17A C12A 0 . . . . ?
C13A C12A C17A C16A 0 . . . . ?
C11A C12A C17A C16A 176.5(3) . . . . ?
C6A C5A N1A O3A -174.3(4) . . . . ?
C4A C5A N1A O3A 5.8(6) . . . . ?
C6A C5A N1A O4A 4.4(6) . . . . ?
C4A C5A N1A O4A -175.6(4) . . . . ?
C7A C8A N9A C10A 176.3(4) . . . . ?
C18A C10A N9A C8A -14.8(6) . . . . ?
C11A C10A N9A C8A -139.7(4) . . . . ?
